data_2105297
loop_
_publ_author_name
'Lamberts, Kevin'
'Englert, Ulli'

_publ_section_title
;
 Structures from Mn<i>X</i>~2~ and proline: isomorphous racemic compounds
 and a series of chiral non-isomorphous chain polymers
;
_journal_coeditor_code GP5056
_journal_issue 6
_journal_name_full 'Acta Crystallographica Section B'
_journal_page_first 610
_journal_page_last 618
_journal_paper_doi 10.1107/S0108768112043996
_journal_volume 68
_journal_year 2012
_chemical_formula_moiety 'C10 H22 I2 Mn N2 O6'
_chemical_formula_sum 'C10 H22 I2 Mn N2 O6'
_chemical_formula_weight 575.04
_chemical_name_systematic
;
 ?
;
_space_group_IT_number 14
_symmetry_cell_setting monoclinic
_symmetry_space_group_name_Hall '-P 2ybc'
_symmetry_space_group_name_H-M 'P 1 21/c 1'
_atom_sites_solution_hydrogens geom
_atom_sites_solution_primary direct
_atom_sites_solution_secondary difmap
_audit_creation_method SHELXL-97
_cell_angle_alpha 90.00
_cell_angle_beta 104.454(2)
_cell_angle_gamma 90.00
_cell_formula_units_Z 2
_cell_length_a 9.6640(10)
_cell_length_b 9.4026(10)
_cell_length_c 10.0228(11)
_cell_measurement_reflns_used 1525
_cell_measurement_temperature 100(2)
_cell_measurement_theta_max 24.43
_cell_measurement_theta_min 3.02
_cell_volume 881.91(16)
_computing_structure_refinement 'SHELXL-97 (Sheldrick, 1997)'
_computing_structure_solution 'SHELXS-97 (Sheldrick, 1990)'
_diffrn_ambient_temperature 100(2)
_diffrn_measured_fraction_theta_full 0.999
_diffrn_measured_fraction_theta_max 0.970
_diffrn_measurement_device_type 'Bruker D8 goniometer with SMART APEX CCD detector'
_diffrn_measurement_method 'omega scans'
_diffrn_radiation_monochromator 'multi layer optics'
_diffrn_radiation_source microsource
_diffrn_radiation_type MoK\a
_diffrn_radiation_wavelength 0.71073
_diffrn_reflns_av_R_equivalents 0.0639
_diffrn_reflns_av_sigmaI/netI 0.0495
_diffrn_reflns_limit_h_max 13
_diffrn_reflns_limit_h_min -13
_diffrn_reflns_limit_k_max 12
_diffrn_reflns_limit_k_min -13
_diffrn_reflns_limit_l_max 14
_diffrn_reflns_limit_l_min -14
_diffrn_reflns_number 13020
_diffrn_reflns_theta_full 25.00
_diffrn_reflns_theta_max 30.56
_diffrn_reflns_theta_min 3.02
_exptl_absorpt_coefficient_mu 4.273
_exptl_absorpt_correction_T_max 0.6997
_exptl_absorpt_correction_T_min 0.6997
_exptl_absorpt_correction_type multi-scan
_exptl_absorpt_process_details SADABS
_exptl_crystal_colour yellow
_exptl_crystal_density_diffrn 2.165
_exptl_crystal_density_method 'not measured'
_exptl_crystal_description block
_exptl_crystal_F_000 550
_exptl_crystal_size_max 0.09
_exptl_crystal_size_mid 0.09
_exptl_crystal_size_min 0.09
_refine_diff_density_max 0.876
_refine_diff_density_min -0.683
_refine_ls_extinction_method none
_refine_ls_goodness_of_fit_ref 1.012
_refine_ls_hydrogen_treatment mixed
_refine_ls_matrix_type full
_refine_ls_number_parameters 111
_refine_ls_number_reflns 2622
_refine_ls_number_restraints 3
_refine_ls_restrained_S_all 1.012
_refine_ls_R_factor_all 0.0436
_refine_ls_R_factor_gt 0.0314
_refine_ls_shift/su_max 0.001
_refine_ls_shift/su_mean 0.000
_refine_ls_structure_factor_coef Fsqd
_refine_ls_weighting_details 'calc w=1/[\s^2^(Fo^2^)+(0.0200P)^2^+0.0000P] where P=(Fo^2^+2Fc^2^)/3'
_refine_ls_weighting_scheme calc
_refine_ls_wR_factor_gt 0.0566
_refine_ls_wR_factor_ref 0.0606
_reflns_number_gt 2151
_reflns_number_total 2622
_reflns_threshold_expression >2sigma(I)
_cod_data_source_file gp5056.cif
_cod_data_source_block 2c
_cod_original_sg_symbol_H-M 'P 21/c'
_cod_database_code 2105297
_cod_database_fobs_code 2105297

loop_
_symmetry_equiv_pos_as_xyz
'x, y, z'
'-x, y+1/2, -z+1/2'
'-x, -y, -z'
'x, -y-1/2, z-1/2'

loop_
_atom_site_type_symbol
_atom_site_label
_atom_site_fract_x
_atom_site_fract_y
_atom_site_fract_z
_atom_site_U_iso_or_equiv
_atom_site_adp_type
_atom_site_calc_flag
_atom_site_refinement_flags
_atom_site_occupancy
_atom_site_symmetry_multiplicity
Mn Mn1 0.0000 0.5000 0.5000 0.01263(15) Uani d S 1 2
I I1 0.23227(2) 0.31229(2) 0.45619(2) 0.01552(7) Uani d . 1 1
O O3 0.0472(3) 0.4497(3) 0.7170(2) 0.0155(5) Uani d D 1 1
H H1O 0.083(4) 0.379(4) 0.751(4) 0.035(13) Uiso d D 1 1
H H2O 0.077(5) 0.509(4) 0.771(4) 0.039(14) Uiso d D 1 1
O O1 0.1415(2) 0.6779(2) 0.5618(2) 0.0164(5) Uani d . 1 1
O O2 0.1140(3) 0.8249(2) 0.3812(2) 0.0199(5) Uani d . 1 1
C C1 0.1515(3) 0.7969(3) 0.5069(3) 0.0147(6) Uani d . 1 1
C C2 0.2231(3) 0.9162(3) 0.5998(3) 0.0143(6) Uani d . 1 1
H H2 0.1668 1.0058 0.5749 0.017 Uiso calc R 1 1
C C3 0.3765(3) 0.9394(4) 0.5866(3) 0.0184(7) Uani d . 1 1
H H3A 0.4121 0.8540 0.5479 0.022 Uiso calc R 1 1
H H3B 0.3812 1.0218 0.5264 0.022 Uiso calc R 1 1
C C4 0.4636(4) 0.9672(4) 0.7331(4) 0.0235(8) Uani d . 1 1
H H4A 0.4557 1.0677 0.7597 0.028 Uiso calc R 1 1
H H4B 0.5656 0.9433 0.7439 0.028 Uiso calc R 1 1
C C5 0.3942(3) 0.8676(4) 0.8174(4) 0.0200(7) Uani d . 1 1
H H5A 0.4264 0.7683 0.8119 0.024 Uiso calc R 1 1
H H5B 0.4160 0.8972 0.9152 0.024 Uiso calc R 1 1
N N1 0.2390(3) 0.8832(3) 0.7499(3) 0.0149(6) Uani d D 1 1
H H1A 0.206(3) 0.958(3) 0.792(3) 0.018 Uiso d D 1 1
H H1B 0.188(3) 0.802(3) 0.752(4) 0.018 Uiso d D 1 1

loop_
_atom_site_aniso_label
_atom_site_aniso_U_11
_atom_site_aniso_U_22
_atom_site_aniso_U_33
_atom_site_aniso_U_12
_atom_site_aniso_U_13
_atom_site_aniso_U_23
Mn1 0.0170(4) 0.0111(3) 0.0093(3) -0.0029(3) 0.0022(3) -0.0002(3)
I1 0.01752(11) 0.01175(11) 0.01572(11) 0.00074(8) 0.00119(8) 0.00082(8)
O3 0.0216(13) 0.0121(12) 0.0106(12) 0.0010(10) -0.0002(10) -0.0002(10)
O1 0.0206(12) 0.0101(11) 0.0170(12) -0.0027(9) 0.0019(10) 0.0024(9)
O2 0.0308(14) 0.0162(12) 0.0117(11) 0.0026(10) 0.0035(10) 0.0017(9)
C1 0.0149(16) 0.0147(16) 0.0164(16) -0.0007(13) 0.0075(13) -0.0015(13)
C2 0.0153(16) 0.0133(16) 0.0143(15) 0.0014(12) 0.0040(13) 0.0009(12)
C3 0.0198(17) 0.0176(17) 0.0197(17) -0.0003(14) 0.0082(14) 0.0006(14)
C4 0.0186(18) 0.029(2) 0.0222(19) -0.0049(15) 0.0039(15) 0.0006(15)
C5 0.0165(17) 0.0252(18) 0.0172(16) 0.0011(14) 0.0023(13) 0.0016(15)
N1 0.0160(14) 0.0153(14) 0.0146(13) -0.0010(11) 0.0059(11) -0.0025(11)

loop_
_atom_type_symbol
_atom_type_description
_atom_type_scat_dispersion_real
_atom_type_scat_dispersion_imag
_atom_type_scat_source
C C 0.0033 0.0016 'International Tables Vol C Tables 4.2.6.8 and 6.1.1.4'
H H 0.0000 0.0000 'International Tables Vol C Tables 4.2.6.8 and 6.1.1.4'
N N 0.0061 0.0033 'International Tables Vol C Tables 4.2.6.8 and 6.1.1.4'
O O 0.0106 0.0060 'International Tables Vol C Tables 4.2.6.8 and 6.1.1.4'
Mn Mn 0.3368 0.7283 'International Tables Vol C Tables 4.2.6.8 and 6.1.1.4'
I I -0.4742 1.8119 'International Tables Vol C Tables 4.2.6.8 and 6.1.1.4'

loop_
_geom_angle_atom_site_label_1
_geom_angle_atom_site_label_2
_geom_angle_atom_site_label_3
_geom_angle_site_symmetry_1
_geom_angle_site_symmetry_3
_geom_angle
O1 Mn1 O1 3_566 . 180.00(10)
O1 Mn1 O3 3_566 3_566 85.49(9)
O1 Mn1 O3 . 3_566 94.51(9)
O1 Mn1 O3 3_566 . 94.51(9)
O1 Mn1 O3 . . 85.50(9)
O3 Mn1 O3 3_566 . 180.00(13)
O1 Mn1 I1 3_566 3_566 93.15(6)
O1 Mn1 I1 . 3_566 86.85(6)
O3 Mn1 I1 3_566 3_566 92.36(7)
O3 Mn1 I1 . 3_566 87.64(7)
O1 Mn1 I1 3_566 . 86.85(6)
O1 Mn1 I1 . . 93.15(6)
O3 Mn1 I1 3_566 . 87.64(7)
O3 Mn1 I1 . . 92.36(7)
I1 Mn1 I1 3_566 . 180.0
Mn1 O3 H1O . . 126(3)
Mn1 O3 H2O . . 120(3)
H1O O3 H2O . . 104(4)
C1 O1 Mn1 . . 132.6(2)
O2 C1 O1 . . 126.3(3)
O2 C1 C2 . . 116.0(3)
O1 C1 C2 . . 117.6(3)
N1 C2 C1 . . 112.3(3)
N1 C2 C3 . . 104.8(2)
C1 C2 C3 . . 110.8(3)
N1 C2 H2 . . 109.6
C1 C2 H2 . . 109.6
C3 C2 H2 . . 109.6
C4 C3 C2 . . 104.8(3)
C4 C3 H3A . . 110.8
C2 C3 H3A . . 110.8
C4 C3 H3B . . 110.8
C2 C3 H3B . . 110.8
H3A C3 H3B . . 108.9
C3 C4 C5 . . 102.4(3)
C3 C4 H4A . . 111.3
C5 C4 H4A . . 111.3
C3 C4 H4B . . 111.3
C5 C4 H4B . . 111.3
H4A C4 H4B . . 109.2
N1 C5 C4 . . 102.7(3)
N1 C5 H5A . . 111.2
C4 C5 H5A . . 111.2
N1 C5 H5B . . 111.2
C4 C5 H5B . . 111.2
H5A C5 H5B . . 109.1
C5 N1 C2 . . 108.3(2)
C5 N1 H1A . . 107(2)
C2 N1 H1A . . 110(2)
C5 N1 H1B . . 113(2)
C2 N1 H1B . . 106(2)
H1A N1 H1B . . 113(3)

loop_
_geom_bond_atom_site_label_1
_geom_bond_atom_site_label_2
_geom_bond_site_symmetry_2
_geom_bond_distance
Mn1 O1 3_566 2.151(2)
Mn1 O1 . 2.151(2)
Mn1 O3 3_566 2.160(2)
Mn1 O3 . 2.160(2)
Mn1 I1 3_566 2.9729(3)
Mn1 I1 . 2.9730(3)
O3 H1O . 0.79(3)
O3 H2O . 0.78(3)
O1 C1 . 1.261(3)
O2 C1 . 1.249(4)
C1 C2 . 1.511(4)
C2 N1 . 1.507(4)
C2 C3 . 1.536(4)
C2 H2 . 1.0000
C3 C4 . 1.521(5)
C3 H3A . 0.9900
C3 H3B . 0.9900
C4 C5 . 1.524(5)
C4 H4A . 0.9900
C4 H4B . 0.9900
C5 N1 . 1.491(4)
C5 H5A . 0.9900
C5 H5B . 0.9900
N1 H1A . 0.921(18)
N1 H1B . 0.910(18)
